data_1502540
loop_
_publ_author_name
'Alajarin, Mateo'
'Lopez-Leonardo, Carmen'
'Raja, Rosalia'
'Orenes, Raul-Angel'

_publ_contact_author
;
 Dr. Mateo Alajarin
Departamento de Quimica Organica
Facultad de Quimica, Universidad de Murcia
Campus de Espinardo, E-30100 Murcia (Spain)
;
_publ_section_title
;
 Insertion of benzynes into the P&#x2550;N Bond of
 P-alkenyl(alkynyl)-\l5-phosphazenes.
;
_journal_issue 20
_journal_name_full 'Organic letters'
_journal_page_first 5668
_journal_page_last 5671
_journal_paper_doi 10.1021/ol202395s
_journal_volume 13
_journal_year 2011
_chemical_formula_sum 'C28 H25 F3 N O4 P S'
_chemical_formula_weight 559.52
_chemical_name_systematic
; 
 ? 
;
_space_group_IT_number 14
_symmetry_cell_setting monoclinic
_symmetry_space_group_name_Hall '-P 2yn'
_symmetry_space_group_name_H-M 'P 1 21/n 1'
_atom_sites_solution_hydrogens geom
_atom_sites_solution_primary direct
_atom_sites_solution_secondary difmap
_audit_creation_method SHELXL-97
_cell_angle_alpha 90.00
_cell_angle_beta 103.367(2)
_cell_angle_gamma 90.00
_cell_formula_units_Z 4
_cell_length_a 9.6554(9)
_cell_length_b 18.4922(17)
_cell_length_c 14.7179(14)
_cell_measurement_reflns_used 5144
_cell_measurement_temperature 100(2)
_cell_measurement_theta_max 28.31
_cell_measurement_theta_min 2.20
_cell_volume 2556.7(4)
_computing_cell_refinement 'Bruker SAINT'
_computing_data_collection 'Bruker SMART'
_computing_data_reduction 'BRuker SAINT'
_computing_molecular_graphics 'Bruker SHELXTL'
_computing_publication_material 'Bruker SHELXTL'
_computing_structure_refinement 'SHELXL-97 (Sheldrick, 1997)'
_computing_structure_solution 'SHELXS-97 (Sheldrick, 1990)'
_diffrn_ambient_temperature 100(2)
_diffrn_detector_area_resol_mean 8.26
_diffrn_measured_fraction_theta_full 1.000
_diffrn_measured_fraction_theta_max 0.948
_diffrn_measurement_device_type 'Bruker SMART APEX CCD'
_diffrn_measurement_method \w-scan
_diffrn_radiation_monochromator graphite
_diffrn_radiation_source 'fine-focus sealed tube'
_diffrn_radiation_type MoK\a
_diffrn_radiation_wavelength 0.71073
_diffrn_reflns_av_R_equivalents 0.0305
_diffrn_reflns_av_sigmaI/netI 0.0265
_diffrn_reflns_limit_h_max 12
_diffrn_reflns_limit_h_min -12
_diffrn_reflns_limit_k_max 24
_diffrn_reflns_limit_k_min -24
_diffrn_reflns_limit_l_max 19
_diffrn_reflns_limit_l_min -19
_diffrn_reflns_number 31494
_diffrn_reflns_theta_full 26.00
_diffrn_reflns_theta_max 28.70
_diffrn_reflns_theta_min 1.80
_exptl_absorpt_coefficient_mu 0.248
_exptl_absorpt_correction_T_max 0.9733
_exptl_absorpt_correction_T_min 0.8822
_exptl_absorpt_correction_type multi-scan
_exptl_absorpt_process_details SADABS
_exptl_crystal_colour colourless
_exptl_crystal_density_diffrn 1.454
_exptl_crystal_density_method 'not measured'
_exptl_crystal_description prism
_exptl_crystal_F_000 1160
_exptl_crystal_size_max 0.15
_exptl_crystal_size_mid 0.14
_exptl_crystal_size_min 0.11
_refine_diff_density_max 0.534
_refine_diff_density_min -0.325
_refine_diff_density_rms 0.063
_refine_ls_extinction_method none
_refine_ls_goodness_of_fit_ref 1.044
_refine_ls_hydrogen_treatment 'Me rigid, others riding'
_refine_ls_matrix_type full
_refine_ls_number_parameters 344
_refine_ls_number_reflns 6248
_refine_ls_number_restraints 0
_refine_ls_restrained_S_all 1.044
_refine_ls_R_factor_all 0.0479
_refine_ls_R_factor_gt 0.0406
_refine_ls_shift/su_max 0.001
_refine_ls_shift/su_mean 0.000
_refine_ls_structure_factor_coef Fsqd
_refine_ls_weighting_details 'calc w=1/[\s^2^(Fo^2^)+(0.0586P)^2^+1.0152P] where P=(Fo^2^+2Fc^2^)/3'
_refine_ls_weighting_scheme calc
_refine_ls_wR_factor_gt 0.1005
_refine_ls_wR_factor_ref 0.1050
_reflns_number_gt 5448
_reflns_number_total 6248
_reflns_threshold_expression >2sigma(I)
_cod_data_source_file ol202395s_si_001.cif
_cod_data_source_block rrm111s_compound_3a
_cod_depositor_comments
;
The following automatic conversions were performed:

'_symmetry_cell_setting' value 'Monoclinic' changed to 'monoclinic'
according to /home/saulius/struct/CIF-dictionaries/cif_core.dic
dictionary named 'cif_core.dic' version 2.4.1 from 2010-06-29.

Automatic conversion script
Id: cif_fix_values 1715 2011-07-08 13:25:40Z adriana 
;
_cod_original_sg_symbol_H-M 'P 2 1/n'
_cod_database_code 1502540

loop_
_symmetry_equiv_pos_as_xyz
'x, y, z'
'-x+1/2, y+1/2, -z+1/2'
'-x, -y, -z'
'x-1/2, -y-1/2, z-1/2'

loop_
_atom_site_label
_atom_site_type_symbol
_atom_site_fract_x
_atom_site_fract_y
_atom_site_fract_z
_atom_site_U_iso_or_equiv
_atom_site_adp_type
_atom_site_occupancy
_atom_site_symmetry_multiplicity
_atom_site_calc_flag
_atom_site_refinement_flags
P1 P 0.80898(4) 0.043556(19) 0.67932(2) 0.01343(9) Uani 1 1 d .
N1 N 0.70629(13) 0.03128(7) 0.46305(8) 0.0177(3) Uani 1 1 d .
O1 O 0.77061(14) 0.03679(7) 0.09622(8) 0.0310(3) Uani 1 1 d .
C1 C 0.59214(15) 0.14277(8) 0.64354(10) 0.0173(3) Uani 1 1 d .
H1 H 0.6141 0.1489 0.7094 0.021 Uiso 1 1 calc R
C2 C 0.48727(16) 0.18468(8) 0.58905(11) 0.0204(3) Uani 1 1 d .
H2 H 0.4359 0.2187 0.6168 0.025 Uiso 1 1 calc R
C3 C 0.45772(15) 0.17618(8) 0.49201(11) 0.0197(3) Uani 1 1 d .
H3 H 0.3856 0.2048 0.4536 0.024 Uiso 1 1 calc R
C4 C 0.53168(15) 0.12687(8) 0.45130(10) 0.0183(3) Uani 1 1 d .
H4 H 0.5106 0.1228 0.3852 0.022 Uiso 1 1 calc R
C5 C 0.63810(15) 0.08224(8) 0.50544(10) 0.0152(3) Uani 1 1 d .
C6 C 0.78877(15) -0.02589(8) 0.51898(10) 0.0172(3) Uani 1 1 d .
H6A H 0.8350 -0.0558 0.4786 0.021 Uiso 1 1 calc R
H6B H 0.7239 -0.0575 0.5443 0.021 Uiso 1 1 calc R
C7 C 0.90285(15) 0.00482(8) 0.59975(10) 0.0169(3) Uani 1 1 d .
H7A H 0.9600 0.0421 0.5768 0.020 Uiso 1 1 calc R
H7B H 0.9674 -0.0340 0.6306 0.020 Uiso 1 1 calc R
C8 C 0.66763(14) 0.09109(7) 0.60392(10) 0.0143(3) Uani 1 1 d .
C11 C 0.71607(15) 0.03630(8) 0.36791(10) 0.0162(3) Uani 1 1 d .
C12 C 0.75503(15) 0.10037(8) 0.33133(10) 0.0181(3) Uani 1 1 d .
H12 H 0.7692 0.1428 0.3687 0.022 Uiso 1 1 calc R
C13 C 0.77349(16) 0.10287(8) 0.24038(11) 0.0212(3) Uani 1 1 d .
H13 H 0.7984 0.1471 0.2154 0.025 Uiso 1 1 calc R
C14 C 0.75542(17) 0.04058(9) 0.18636(10) 0.0219(3) Uani 1 1 d .
C15 C 0.71808(16) -0.02410(9) 0.22304(10) 0.0216(3) Uani 1 1 d .
H15 H 0.7074 -0.0669 0.1864 0.026 Uiso 1 1 calc R
C16 C 0.69657(16) -0.02602(8) 0.31253(10) 0.0194(3) Uani 1 1 d .
H16 H 0.6684 -0.0699 0.3366 0.023 Uiso 1 1 calc R
C17 C 0.8351(2) 0.09735(11) 0.06251(12) 0.0356(4) Uani 1 1 d .
H17A H 0.7766 0.1405 0.0638 0.043 Uiso 1 1 calc R
H17B H 0.8426 0.0880 -0.0017 0.043 Uiso 1 1 calc R
H17C H 0.9303 0.1052 0.1023 0.043 Uiso 1 1 calc R
C21 C 0.91937(15) 0.10464(8) 0.75846(10) 0.0158(3) Uani 1 1 d .
C22 C 0.97936(16) 0.08412(8) 0.85017(10) 0.0193(3) Uani 1 1 d .
H22 H 0.9551 0.0390 0.8731 0.023 Uiso 1 1 calc R
C23 C 1.07467(16) 0.12989(9) 0.90778(11) 0.0237(3) Uani 1 1 d .
H23 H 1.1152 0.1163 0.9705 0.028 Uiso 1 1 calc R
C24 C 1.11111(16) 0.19552(9) 0.87404(11) 0.0240(3) Uani 1 1 d .
H24 H 1.1761 0.2269 0.9138 0.029 Uiso 1 1 calc R
C25 C 1.05261(18) 0.21538(9) 0.78222(12) 0.0270(4) Uani 1 1 d .
H25 H 1.0790 0.2600 0.7591 0.032 Uiso 1 1 calc R
C26 C 0.95624(17) 0.17063(9) 0.72420(11) 0.0223(3) Uani 1 1 d .
H26 H 0.9155 0.1846 0.6616 0.027 Uiso 1 1 calc R
C31 C 0.75015(15) -0.02688(8) 0.74573(10) 0.0160(3) Uani 1 1 d .
C32 C 0.79292(17) -0.09837(8) 0.74004(11) 0.0218(3) Uani 1 1 d .
H32 H 0.8527 -0.1110 0.6995 0.026 Uiso 1 1 calc R
C33 C 0.74770(19) -0.15112(9) 0.79384(12) 0.0273(4) Uani 1 1 d .
H33 H 0.7759 -0.2000 0.7895 0.033 Uiso 1 1 calc R
C34 C 0.66172(18) -0.13303(9) 0.85383(11) 0.0268(4) Uani 1 1 d .
H34 H 0.6319 -0.1693 0.8908 0.032 Uiso 1 1 calc R
C35 C 0.61926(17) -0.06191(9) 0.85990(11) 0.0258(3) Uani 1 1 d .
H35 H 0.5606 -0.0495 0.9012 0.031 Uiso 1 1 calc R
C36 C 0.66247(16) -0.00901(9) 0.80574(11) 0.0220(3) Uani 1 1 d .
H36 H 0.6324 0.0396 0.8094 0.026 Uiso 1 1 calc R
C99 C 0.97040(18) 0.69938(10) 0.59646(11) 0.0268(3) Uani 1 1 d .
F1 F 1.06885(12) 0.71093(7) 0.67536(7) 0.0403(3) Uani 1 1 d .
F2 F 0.84554(12) 0.68979(7) 0.62024(7) 0.0408(3) Uani 1 1 d .
F3 F 1.00207(13) 0.63725(6) 0.56035(8) 0.0434(3) Uani 1 1 d .
S1 S 0.96037(4) 0.774332(19) 0.51470(3) 0.01806(10) Uani 1 1 d .
O11 O 1.10184(12) 0.77652(6) 0.49823(8) 0.0237(2) Uani 1 1 d .
O12 O 0.85021(13) 0.75234(7) 0.43616(8) 0.0295(3) Uani 1 1 d .
O13 O 0.92593(14) 0.83412(7) 0.56789(10) 0.0358(3) Uani 1 1 d .

loop_
_atom_site_aniso_label
_atom_site_aniso_U_11
_atom_site_aniso_U_22
_atom_site_aniso_U_33
_atom_site_aniso_U_23
_atom_site_aniso_U_13
_atom_site_aniso_U_12
P1 0.01304(17) 0.01348(18) 0.01386(17) 0.00038(13) 0.00326(13) 0.00015(13)
N1 0.0220(6) 0.0177(6) 0.0137(6) 0.0005(5) 0.0043(5) 0.0051(5)
O1 0.0435(7) 0.0354(7) 0.0165(5) 0.0021(5) 0.0123(5) 0.0093(6)
C1 0.0189(7) 0.0168(7) 0.0175(7) -0.0004(5) 0.0068(5) 0.0005(5)
C2 0.0191(7) 0.0179(7) 0.0260(8) -0.0007(6) 0.0086(6) 0.0030(6)
C3 0.0150(7) 0.0191(7) 0.0247(7) 0.0047(6) 0.0040(6) 0.0021(5)
C4 0.0154(7) 0.0214(7) 0.0174(7) 0.0018(6) 0.0021(5) -0.0005(5)
C5 0.0141(6) 0.0152(6) 0.0167(7) -0.0004(5) 0.0048(5) -0.0013(5)
C6 0.0195(7) 0.0168(7) 0.0157(6) -0.0005(5) 0.0046(5) 0.0030(5)
C7 0.0148(6) 0.0193(7) 0.0174(7) -0.0003(5) 0.0055(5) 0.0017(5)
C8 0.0125(6) 0.0146(6) 0.0157(6) 0.0018(5) 0.0032(5) 0.0003(5)
C11 0.0142(6) 0.0205(7) 0.0135(6) -0.0009(5) 0.0025(5) 0.0005(5)
C12 0.0175(7) 0.0179(7) 0.0186(7) -0.0024(5) 0.0034(5) 0.0011(5)
C13 0.0231(8) 0.0199(7) 0.0220(7) 0.0038(6) 0.0078(6) 0.0035(6)
C14 0.0219(7) 0.0292(8) 0.0147(7) 0.0005(6) 0.0047(6) 0.0061(6)
C15 0.0216(7) 0.0237(8) 0.0188(7) -0.0067(6) 0.0032(6) -0.0012(6)
C16 0.0189(7) 0.0197(7) 0.0196(7) -0.0022(6) 0.0044(6) -0.0033(5)
C17 0.0412(10) 0.0456(11) 0.0248(8) 0.0138(8) 0.0175(8) 0.0143(9)
C21 0.0138(6) 0.0165(7) 0.0171(7) -0.0020(5) 0.0035(5) -0.0001(5)
C22 0.0194(7) 0.0201(7) 0.0183(7) 0.0011(6) 0.0041(6) -0.0004(6)
C23 0.0203(7) 0.0310(9) 0.0185(7) -0.0034(6) 0.0022(6) -0.0002(6)
C24 0.0174(7) 0.0252(8) 0.0282(8) -0.0088(6) 0.0029(6) -0.0022(6)
C25 0.0250(8) 0.0200(8) 0.0344(9) 0.0002(7) 0.0038(7) -0.0063(6)
C26 0.0231(8) 0.0209(8) 0.0214(7) 0.0025(6) 0.0019(6) -0.0041(6)
C31 0.0154(7) 0.0158(7) 0.0155(6) 0.0021(5) 0.0013(5) -0.0019(5)
C32 0.0253(8) 0.0191(7) 0.0204(7) 0.0016(6) 0.0042(6) 0.0014(6)
C33 0.0343(9) 0.0178(8) 0.0280(8) 0.0047(6) 0.0038(7) -0.0002(6)
C34 0.0274(8) 0.0267(8) 0.0238(8) 0.0090(6) 0.0010(6) -0.0079(7)
C35 0.0219(8) 0.0321(9) 0.0253(8) 0.0082(7) 0.0093(6) -0.0013(6)
C36 0.0207(7) 0.0209(7) 0.0259(8) 0.0036(6) 0.0082(6) 0.0026(6)
C99 0.0263(8) 0.0315(9) 0.0212(8) 0.0076(7) 0.0028(6) -0.0002(7)
F1 0.0340(6) 0.0601(8) 0.0223(5) 0.0124(5) -0.0027(4) -0.0022(5)
F2 0.0344(6) 0.0602(8) 0.0287(5) 0.0123(5) 0.0093(5) -0.0100(5)
F3 0.0562(7) 0.0196(5) 0.0516(7) 0.0084(5) 0.0067(6) 0.0083(5)
S1 0.01800(18) 0.01604(18) 0.01932(18) 0.00176(13) 0.00263(14) 0.00369(13)
O11 0.0208(6) 0.0288(6) 0.0216(5) 0.0022(4) 0.0053(4) 0.0012(4)
O12 0.0253(6) 0.0354(7) 0.0236(6) 0.0071(5) -0.0030(5) -0.0032(5)
O13 0.0333(7) 0.0259(6) 0.0491(8) -0.0098(6) 0.0114(6) 0.0078(5)

loop_
_atom_type_symbol
_atom_type_description
_atom_type_scat_dispersion_real
_atom_type_scat_dispersion_imag
_atom_type_scat_source
C C 0.0033 0.0016 'International Tables Vol C Tables 4.2.6.8 and 6.1.1.4'
H H 0.0000 0.0000 'International Tables Vol C Tables 4.2.6.8 and 6.1.1.4'
N N 0.0061 0.0033 'International Tables Vol C Tables 4.2.6.8 and 6.1.1.4'
O O 0.0106 0.0060 'International Tables Vol C Tables 4.2.6.8 and 6.1.1.4'
F F 0.0171 0.0103 'International Tables Vol C Tables 4.2.6.8 and 6.1.1.4'
P P 0.1023 0.0942 'International Tables Vol C Tables 4.2.6.8 and 6.1.1.4'
S S 0.1246 0.1234 'International Tables Vol C Tables 4.2.6.8 and 6.1.1.4'

loop_
_geom_angle_atom_site_label_1
_geom_angle_atom_site_label_2
_geom_angle_atom_site_label_3
_geom_angle
C8 P1 C21 110.49(7)
C8 P1 C7 102.79(7)
C21 P1 C7 111.33(7)
C8 P1 C31 113.82(7)
C21 P1 C31 108.63(7)
C7 P1 C31 109.73(7)
C5 N1 C11 123.09(12)
C5 N1 C6 119.72(12)
C11 N1 C6 116.70(11)
C14 O1 C17 116.76(14)
C2 C1 C8 121.51(13)
C1 C2 C3 118.72(14)
C4 C3 C2 120.96(14)
C3 C4 C5 121.61(14)
N1 C5 C4 120.37(13)
N1 C5 C8 122.43(13)
C4 C5 C8 117.18(13)
N1 C6 C7 111.75(12)
C6 C7 P1 105.93(10)
C1 C8 C5 120.00(13)
C1 C8 P1 118.23(11)
C5 C8 P1 121.57(10)
C12 C11 C16 119.27(13)
C12 C11 N1 121.39(13)
C16 C11 N1 119.16(13)
C11 C12 C13 120.52(14)
C14 C13 C12 119.77(14)
O1 C14 C13 124.75(15)
O1 C14 C15 115.25(14)
C13 C14 C15 120.00(14)
C16 C15 C14 120.08(14)
C15 C16 C11 120.33(14)
C22 C21 C26 120.26(13)
C22 C21 P1 120.74(11)
C26 C21 P1 118.68(11)
C23 C22 C21 119.67(14)
C22 C23 C24 120.18(14)
C23 C24 C25 120.01(14)
C26 C25 C24 120.47(15)
C25 C26 C21 119.40(14)
C32 C31 C36 119.59(14)
C32 C31 P1 121.30(11)
C36 C31 P1 119.09(11)
C33 C32 C31 119.70(15)
C34 C33 C32 120.49(15)
C33 C34 C35 119.98(15)
C36 C35 C34 119.98(15)
C35 C36 C31 120.24(15)
F3 C99 F1 107.58(14)
F3 C99 F2 107.05(14)
F1 C99 F2 107.20(13)
F3 C99 S1 112.01(11)
F1 C99 S1 111.74(12)
F2 C99 S1 111.01(12)
O12 S1 O13 115.75(8)
O12 S1 O11 115.25(7)
O13 S1 O11 114.67(8)
O12 S1 C99 103.43(8)
O13 S1 C99 102.06(8)
O11 S1 C99 102.97(7)

loop_
_geom_bond_atom_site_label_1
_geom_bond_atom_site_label_2
_geom_bond_distance
P1 C8 1.7795(14)
P1 C21 1.7874(14)
P1 C7 1.7880(14)
P1 C31 1.7976(14)
N1 C5 1.3786(18)
N1 C11 1.4281(18)
N1 C6 1.4581(18)
O1 C14 1.3698(18)
O1 C17 1.425(2)
C1 C2 1.376(2)
C1 C8 1.4075(19)
C2 C3 1.399(2)
C3 C4 1.378(2)
C4 C5 1.412(2)
C5 C8 1.4205(19)
C6 C7 1.531(2)
C11 C12 1.389(2)
C11 C16 1.399(2)
C12 C13 1.391(2)
C13 C14 1.388(2)
C14 C15 1.394(2)
C15 C16 1.380(2)
C21 C22 1.393(2)
C21 C26 1.398(2)
C22 C23 1.386(2)
C23 C24 1.387(2)
C24 C25 1.388(2)
C25 C26 1.383(2)
C31 C32 1.393(2)
C31 C36 1.397(2)
C32 C33 1.389(2)
C33 C34 1.386(3)
C34 C35 1.387(2)
C35 C36 1.386(2)
C99 F3 1.331(2)
C99 F1 1.3370(19)
C99 F2 1.343(2)
C99 S1 1.8234(17)
S1 O12 1.4368(12)
S1 O13 1.4375(12)
S1 O11 1.4420(12)

loop_
_geom_hbond_atom_site_label_D
_geom_hbond_atom_site_label_H
_geom_hbond_atom_site_label_A
_geom_hbond_distance_DH
_geom_hbond_distance_HA
_geom_hbond_distance_DA
_geom_hbond_angle_DHA
_geom_hbond_site_symmetry_A
C12 H12 O11 0.95 2.55 3.4326(19) 155.3 3_766
C26 H26 O11 0.95 2.43 3.3373(19) 160.1 3_766
C24 H24 O11 0.95 2.42 3.3243(19) 160.1 2_746
C17 H17A O12 0.98 2.40 3.381(2) 175.0 2_645
C32 H32 O13 0.95 2.43 3.336(2) 158.9 1_545

loop_
_geom_torsion_atom_site_label_1
_geom_torsion_atom_site_label_2
_geom_torsion_atom_site_label_3
_geom_torsion_atom_site_label_4
_geom_torsion
C8 C1 C2 C3 -1.2(2)
C1 C2 C3 C4 0.1(2)
C2 C3 C4 C5 1.1(2)
C11 N1 C5 C4 23.5(2)
C6 N1 C5 C4 -164.78(13)
C11 N1 C5 C8 -158.30(13)
C6 N1 C5 C8 13.5(2)
C3 C4 C5 N1 177.30(14)
C3 C4 C5 C8 -1.0(2)
C5 N1 C6 C7 -55.62(17)
C11 N1 C6 C7 116.64(13)
N1 C6 C7 P1 69.29(13)
C8 P1 C7 C6 -44.20(11)
C21 P1 C7 C6 -162.49(9)
C31 P1 C7 C6 77.22(11)
C2 C1 C8 C5 1.2(2)
C2 C1 C8 P1 176.06(12)
N1 C5 C8 C1 -178.37(13)
C4 C5 C8 C1 -0.1(2)
N1 C5 C8 P1 6.95(19)
C4 C5 C8 P1 -174.77(10)
C21 P1 C8 C1 -45.67(13)
C7 P1 C8 C1 -164.56(11)
C31 P1 C8 C1 76.85(13)
C21 P1 C8 C5 129.10(12)
C7 P1 C8 C5 10.21(13)
C31 P1 C8 C5 -108.38(12)
C5 N1 C11 C12 46.6(2)
C6 N1 C11 C12 -125.39(15)
C5 N1 C11 C16 -138.35(15)
C6 N1 C11 C16 49.67(18)
C16 C11 C12 C13 0.5(2)
N1 C11 C12 C13 175.56(13)
C11 C12 C13 C14 -1.2(2)
C17 O1 C14 C13 12.4(2)
C17 O1 C14 C15 -168.12(14)
C12 C13 C14 O1 179.89(14)
C12 C13 C14 C15 0.4(2)
O1 C14 C15 C16 -178.40(14)
C13 C14 C15 C16 1.1(2)
C14 C15 C16 C11 -1.9(2)
C12 C11 C16 C15 1.0(2)
N1 C11 C16 C15 -174.13(13)
C8 P1 C21 C22 143.50(12)
C7 P1 C21 C22 -102.95(13)
C31 P1 C21 C22 17.99(14)
C8 P1 C21 C26 -42.92(14)
C7 P1 C21 C26 70.63(13)
C31 P1 C21 C26 -168.44(12)
C26 C21 C22 C23 0.8(2)
P1 C21 C22 C23 174.25(11)
C21 C22 C23 C24 -0.6(2)
C22 C23 C24 C25 -0.3(2)
C23 C24 C25 C26 1.0(3)
C24 C25 C26 C21 -0.8(3)
C22 C21 C26 C25 -0.1(2)
P1 C21 C26 C25 -173.71(13)
C8 P1 C31 C32 122.21(12)
C21 P1 C31 C32 -114.25(13)
C7 P1 C31 C32 7.67(14)
C8 P1 C31 C36 -59.28(14)
C21 P1 C31 C36 64.27(13)
C7 P1 C31 C36 -173.82(12)
C36 C31 C32 C33 0.2(2)
P1 C31 C32 C33 178.67(12)
C31 C32 C33 C34 -0.7(2)
C32 C33 C34 C35 0.5(3)
C33 C34 C35 C36 0.2(3)
C34 C35 C36 C31 -0.7(2)
C32 C31 C36 C35 0.6(2)
P1 C31 C36 C35 -177.98(12)
F3 C99 S1 O12 59.55(14)
F1 C99 S1 O12 -179.66(12)
F2 C99 S1 O12 -60.05(13)
F3 C99 S1 O13 -179.93(12)
F1 C99 S1 O13 -59.15(14)
F2 C99 S1 O13 60.47(13)
F3 C99 S1 O11 -60.78(13)
F1 C99 S1 O11 60.01(13)
F2 C99 S1 O11 179.62(11)
